data_7228665
loop_
_publ_author_name
'Purohit, Chandra Shekhar'
'Illa, Giri teja'
'Hazra, Sohan'
'Satha, Pardhasaradhi'

_publ_section_title
;
 Hydrogen Bonded Molecular Capsule: Probing Role of Water Molecules for
 Capsule Formation in a Modified Cyclotricatechylene
;
_journal_name_full CrystEngComm
_journal_paper_doi 10.1039/C7CE01075C
_journal_year 2017
_chemical_formula_sum 'C48 H45 N3 O6'
_chemical_formula_weight 759.87
_space_group_crystal_system orthorhombic
_space_group_IT_number 33
_space_group_name_Hall 'P 2c -2n'
_space_group_name_H-M_alt 'P n a 21'
_symmetry_space_group_name_Hall 'P 2c -2n'
_symmetry_space_group_name_H-M 'P n a 21'
_atom_sites_solution_hydrogens geom
_audit_creation_method SHELXL-2014/7
_audit_update_record
;
2017-06-09 deposited with the CCDC.
2017-07-07 downloaded from the CCDC.
;
_cell_angle_alpha 90
_cell_angle_beta 90
_cell_angle_gamma 90
_cell_formula_units_Z 4
_cell_length_a 20.6307(7)
_cell_length_b 20.0351(8)
_cell_length_c 12.2542(4)
_cell_measurement_reflns_used 4989
_cell_measurement_temperature 296(2)
_cell_measurement_theta_max 19.10
_cell_measurement_theta_min 2.58
_cell_volume 5065.1(3)
_computing_cell_refinement 'Bruker SAINT'
_computing_data_collection 'Bruker APEX2'
_computing_data_reduction 'Bruker SAINT A'
_computing_molecular_graphics 'DIAMOND (Brandenburg, 2006)'
_computing_publication_material 'WinGX publication routines (Farrugia, 2012)'
_computing_structure_refinement 'SHELXL-2014/7 (Sheldrick, 2014)'
_computing_structure_solution 'SHELXS-2013 (Sheldrick, 2008)'
_diffrn_ambient_temperature 296(2)
_diffrn_measured_fraction_theta_full 0.999
_diffrn_measured_fraction_theta_max 0.996
_diffrn_measurement_device_type 'Bruker APEX-II CCD'
_diffrn_measurement_method '\f and \w scans'
_diffrn_radiation_type MoK\a
_diffrn_radiation_wavelength 0.71073
_diffrn_reflns_av_R_equivalents 0.0993
_diffrn_reflns_av_unetI/netI 0.0792
_diffrn_reflns_Laue_measured_fraction_full 0.999
_diffrn_reflns_Laue_measured_fraction_max 0.996
_diffrn_reflns_limit_h_max 26
_diffrn_reflns_limit_h_min -26
_diffrn_reflns_limit_k_max 25
_diffrn_reflns_limit_k_min -26
_diffrn_reflns_limit_l_max 15
_diffrn_reflns_limit_l_min -11
_diffrn_reflns_number 71022
_diffrn_reflns_point_group_measured_fraction_full 0.861
_diffrn_reflns_point_group_measured_fraction_max 0.849
_diffrn_reflns_theta_full 25.242
_diffrn_reflns_theta_max 27.615
_diffrn_reflns_theta_min 1.948
_diffrn_source 'fine-focus sealed tube'
_exptl_absorpt_coefficient_mu 0.066
_exptl_absorpt_correction_T_max 0.7456
_exptl_absorpt_correction_T_min 0.6442
_exptl_absorpt_correction_type multi-scan
_exptl_absorpt_process_details 'Bruker SADBS'
_exptl_crystal_colour Colourless
_exptl_crystal_density_diffrn 0.996
_exptl_crystal_density_method 'not measured'
_exptl_crystal_description Needle
_exptl_crystal_F_000 1608
_exptl_crystal_size_max 0.280
_exptl_crystal_size_mid 0.210
_exptl_crystal_size_min 0.150
_refine_diff_density_max 0.120
_refine_diff_density_min -0.121
_refine_diff_density_rms 0.025
_refine_ls_abs_structure_details
;
 Flack x determined using 1385 quotients [(I+)-(I-)]/[(I+)+(I-)]
 (Parsons, Flack and Wagner, Acta Cryst. B69 (2013) 249-259).
;
_refine_ls_abs_structure_Flack -0.8(9)
_refine_ls_extinction_method none
_refine_ls_goodness_of_fit_ref 0.975
_refine_ls_hydrogen_treatment constr
_refine_ls_matrix_type full
_refine_ls_number_parameters 520
_refine_ls_number_reflns 9985
_refine_ls_number_restraints 1
_refine_ls_restrained_S_all 0.975
_refine_ls_R_factor_all 0.1010
_refine_ls_R_factor_gt 0.0494
_refine_ls_shift/su_max 0.000
_refine_ls_shift/su_mean 0.000
_refine_ls_structure_factor_coef Fsqd
_refine_ls_weighting_details 'w=1/[\s^2^(Fo^2^)+(0.0331P)^2^] where P=(Fo^2^+2Fc^2^)/3'
_refine_ls_weighting_scheme calc
_refine_ls_wR_factor_gt 0.0875
_refine_ls_wR_factor_ref 0.0962
_reflns_Friedel_coverage 0.629
_reflns_Friedel_fraction_full 0.709
_reflns_Friedel_fraction_max 0.688
_reflns_number_gt 5629
_reflns_number_total 9985
_reflns_threshold_expression 'I > 2\s(I)'
_cod_data_source_file c7ce01075c2.cif
_cod_data_source_block CTC_3Py
_cod_database_code 7228665
_shelx_shelxl_version_number 2014/7
_shelx_space_group_comment
;
The symmetry employed for this shelxl refinement is uniquely defined
by the following loop, which should always be used as a source of
symmetry information in preference to the above space-group names.
They are only intended as comments.
;
_shelx_estimated_absorpt_t_min 0.982
_shelx_estimated_absorpt_t_max 0.990

loop_
_space_group_symop_operation_xyz
'x, y, z'
'-x, -y, z+1/2'
'x+1/2, -y+1/2, z'
'-x+1/2, y+1/2, z+1/2'

loop_
_atom_site_label
_atom_site_type_symbol
_atom_site_fract_x
_atom_site_fract_y
_atom_site_fract_z
_atom_site_U_iso_or_equiv
_atom_site_adp_type
_atom_site_occupancy
_atom_site_site_symmetry_order
_atom_site_calc_flag
_atom_site_refinement_flags_posn
_atom_site_refinement_flags_adp
C1 C -0.48341(14) -0.70546(15) -1.1424(2) 0.0486(7) Uani 1 1 d . .
C2 C -0.49431(13) -0.63832(15) -1.1186(2) 0.0456(7) Uani 1 1 d . .
C3 C -0.54568(13) -0.61430(15) -1.0398(2) 0.0496(7) Uani 1 1 d . .
H3A H -0.5623 -0.5717 -1.0647 0.060 Uiso 1 1 calc R U
H3B H -0.5814 -0.6458 -1.0394 0.060 Uiso 1 1 calc R U
C4 C -0.51977(12) -0.60664(14) -0.9244(2) 0.0444(7) Uani 1 1 d . .
C5 C -0.52695(13) -0.65325(14) -0.8432(2) 0.0467(7) Uani 1 1 d . .
C6 C -0.55748(13) -0.72156(15) -0.8600(3) 0.0543(8) Uani 1 1 d . .
H6A H -0.5895 -0.7188 -0.9178 0.065 Uiso 1 1 calc R U
H6B H -0.5796 -0.7349 -0.7936 0.065 Uiso 1 1 calc R U
C7 C -0.50738(14) -0.77418(15) -0.8896(3) 0.0543(8) Uani 1 1 d . .
C8 C -0.49278(14) -0.79343(15) -0.9948(3) 0.0536(8) Uani 1 1 d . .
C9 C -0.52398(15) -0.76327(15) -1.0971(3) 0.0595(8) Uani 1 1 d . .
H9A H -0.5282 -0.7976 -1.1525 0.071 Uiso 1 1 calc R U
H9B H -0.5671 -0.7472 -1.0794 0.071 Uiso 1 1 calc R U
C10 C -0.43101(17) -0.72196(17) -1.2115(3) 0.0589(9) Uani 1 1 d . .
H10 H -0.4244 -0.7665 -1.2299 0.071 Uiso 1 1 calc R U
C11 C -0.38973(16) -0.67506(17) -1.2521(2) 0.0518(8) Uani 1 1 d . .
C12 C -0.40132(15) -0.60766(16) -1.2301(2) 0.0504(8) Uani 1 1 d . .
C13 C -0.45411(14) -0.59040(15) -1.1660(2) 0.0484(7) Uani 1 1 d . .
H13 H -0.4630 -0.5455 -1.1543 0.058 Uiso 1 1 calc R U
C14 C -0.48404(13) -0.54793(14) -0.9015(2) 0.0465(7) Uani 1 1 d . .
H14 H -0.4798 -0.5156 -0.9555 0.056 Uiso 1 1 calc R U
C15 C -0.45564(14) -0.53737(15) -0.8025(3) 0.0496(8) Uani 1 1 d . .
C16 C -0.46574(14) -0.58378(16) -0.7181(2) 0.0498(8) Uani 1 1 d . .
C17 C -0.50155(14) -0.63946(16) -0.7388(3) 0.0510(8) Uani 1 1 d . .
H17 H -0.5095 -0.6693 -0.6823 0.061 Uiso 1 1 calc R U
C18 C -0.47293(16) -0.80325(14) -0.8041(3) 0.0573(8) Uani 1 1 d . .
H18 H -0.4834 -0.7914 -0.7328 0.069 Uiso 1 1 calc R U
C19 C -0.42416(15) -0.84875(15) -0.8210(3) 0.0554(8) Uani 1 1 d . .
C20 C -0.41076(14) -0.86944(14) -0.9265(3) 0.0572(8) Uani 1 1 d . .
C21 C -0.44577(15) -0.84274(15) -1.0117(3) 0.0570(8) Uani 1 1 d . .
H21 H -0.4380 -0.8579 -1.0823 0.068 Uiso 1 1 calc R U
C22 C -0.36193(15) -0.49440(17) -1.2454(3) 0.0593(9) Uani 1 1 d . .
H22A H -0.4062 -0.4785 -1.2499 0.071 Uiso 1 1 calc R U
H22B H -0.3360 -0.4678 -1.2952 0.071 Uiso 1 1 calc R U
C23 C -0.33791(16) -0.48383(14) -1.1331(3) 0.0537(8) Uani 1 1 d . .
C24 C -0.27383(16) -0.49785(15) -1.1033(3) 0.0593(9) Uani 1 1 d . .
C25 C -0.29594(17) -0.47342(15) -0.9207(3) 0.0589(8) Uani 1 1 d . .
C26 C -0.35803(15) -0.45630(14) -0.9441(3) 0.0517(8) Uani 1 1 d . .
C27 C -0.37883(15) -0.46032(14) -1.0516(3) 0.0520(8) Uani 1 1 d . .
H27 H -0.4207 -0.4471 -1.0694 0.062 Uiso 1 1 calc R U
C28 C -0.40514(16) -0.43389(15) -0.8547(3) 0.0599(9) Uani 1 1 d . .
H28A H -0.3874 -0.3948 -0.8190 0.072 Uiso 1 1 calc R U
H28B H -0.4457 -0.4209 -0.8886 0.072 Uiso 1 1 calc R U
C29 C -0.43594(16) -0.61700(16) -0.5348(2) 0.0598(9) Uani 1 1 d . .
H29A H -0.4783 -0.6370 -0.5245 0.072 Uiso 1 1 calc R U
H29B H -0.4232 -0.5966 -0.4662 0.072 Uiso 1 1 calc R U
C30 C -0.38776(18) -0.67095(17) -0.5637(2) 0.0572(8) Uani 1 1 d . .
C31 C -0.40937(17) -0.73574(17) -0.5804(2) 0.0585(9) Uani 1 1 d . .
H31 H -0.4531 -0.7455 -0.5711 0.070 Uiso 1 1 calc R U
C32 C -0.36705(17) -0.78608(16) -0.6108(3) 0.0612(9) Uani 1 1 d . .
C33 C -0.30124(18) -0.76843(19) -0.6216(3) 0.0647(9) Uani 1 1 d . .
C34 C -0.32219(17) -0.65851(17) -0.5736(2) 0.0577(9) Uani 1 1 d . .
C35 C -0.39269(17) -0.85496(16) -0.6302(3) 0.0693(10) Uani 1 1 d . .
H35A H -0.3703 -0.8857 -0.5820 0.083 Uiso 1 1 calc R U
H35B H -0.4383 -0.8558 -0.6110 0.083 Uiso 1 1 calc R U
C36 C -0.33956(18) -0.93148(16) -1.0440(4) 0.0773(11) Uani 1 1 d . .
H36A H -0.3758 -0.9426 -1.0911 0.093 Uiso 1 1 calc R U
H36B H -0.3112 -0.9701 -1.0409 0.093 Uiso 1 1 calc R U
C37 C -0.30336(18) -0.87478(17) -1.0930(3) 0.0674(9) Uani 1 1 d . .
C38 C -0.32350(19) -0.84447(18) -1.1870(3) 0.0691(10) Uani 1 1 d . .
H38 H -0.3598 -0.8607 -1.2234 0.083 Uiso 1 1 calc R U
C39 C -0.2900(2) -0.7890(2) -1.2292(3) 0.0722(11) Uani 1 1 d . .
C40 C -0.23641(19) -0.7662(2) -1.1738(4) 0.0898(13) Uani 1 1 d . .
C41 C -0.31633(19) -0.75553(19) -1.3310(3) 0.0806(12) Uani 1 1 d . .
H41A H -0.2836 -0.7575 -1.3877 0.097 Uiso 1 1 calc R U
H41B H -0.3537 -0.7804 -1.3564 0.097 Uiso 1 1 calc R U
C42 C -0.24647(18) -0.8503(2) -1.0449(3) 0.0769(11) Uani 1 1 d . .
C43 C -0.22421(16) -0.51778(19) -1.1868(3) 0.0804(11) Uani 1 1 d . .
H43A H -0.1853 -0.5320 -1.1506 0.121 Uiso 1 1 calc R U
H43B H -0.2147 -0.4803 -1.2329 0.121 Uiso 1 1 calc R U
H43C H -0.2409 -0.5537 -1.2303 0.121 Uiso 1 1 calc R U
C44 C -0.26830(19) -0.4733(2) -0.8065(3) 0.0940(13) Uani 1 1 d . .
H44A H -0.2873 -0.5090 -0.7652 0.141 Uiso 1 1 calc R U
H44B H -0.2778 -0.4315 -0.7719 0.141 Uiso 1 1 calc R U
H44C H -0.2222 -0.4795 -0.8100 0.141 Uiso 1 1 calc R U
C45 C -0.29340(19) -0.59149(18) -0.5501(3) 0.0819(11) Uani 1 1 d . .
H45A H -0.2493 -0.5905 -0.5753 0.123 Uiso 1 1 calc R U
H45B H -0.2944 -0.5834 -0.4729 0.123 Uiso 1 1 calc R U
H45C H -0.3180 -0.5577 -0.5871 0.123 Uiso 1 1 calc R U
C46 C -0.24996(19) -0.8200(2) -0.6503(4) 0.1062(15) Uani 1 1 d . .
H46A H -0.2691 -0.8637 -0.6506 0.159 Uiso 1 1 calc R U
H46B H -0.2158 -0.8185 -0.5971 0.159 Uiso 1 1 calc R U
H46C H -0.2325 -0.8104 -0.7212 0.159 Uiso 1 1 calc R U
C47 C -0.2168(2) -0.8832(3) -0.9474(4) 0.1107(16) Uani 1 1 d . .
H47A H -0.2157 -0.9306 -0.9585 0.166 Uiso 1 1 calc R U
H47B H -0.2423 -0.8733 -0.8839 0.166 Uiso 1 1 calc R U
H47C H -0.1735 -0.8669 -0.9373 0.166 Uiso 1 1 calc R U
C48 C -0.1991(2) -0.7061(3) -1.2102(6) 0.169(3) Uani 1 1 d . .
H48A H -0.2061 -0.6990 -1.2867 0.253 Uiso 1 1 calc R U
H48B H -0.1537 -0.7132 -1.1972 0.253 Uiso 1 1 calc R U
H48C H -0.2134 -0.6677 -1.1701 0.253 Uiso 1 1 calc R U
N1 N -0.25357(13) -0.49285(13) -1.0007(3) 0.0654(7) Uani 1 1 d . .
N2 N -0.27998(13) -0.70736(15) -0.6029(2) 0.0671(7) Uani 1 1 d . .
N3 N -0.21368(14) -0.7985(2) -1.0850(3) 0.0982(11) Uani 1 1 d . .
O1 O -0.33488(11) -0.68716(11) -1.31529(17) 0.0688(6) Uani 1 1 d . .
O2 O -0.36006(9) -0.56304(11) -1.28031(16) 0.0582(5) Uani 1 1 d . .
O3 O -0.41806(10) -0.48302(10) -0.77482(16) 0.0579(6) Uani 1 1 d . .
O4 O -0.44039(10) -0.56599(10) -0.61751(17) 0.0618(6) Uani 1 1 d . .
O5 O -0.38555(11) -0.87797(10) -0.7411(2) 0.0729(7) Uani 1 1 d . .
O6 O -0.36335(11) -0.91824(10) -0.9380(2) 0.0667(6) Uani 1 1 d . .

loop_
_atom_site_aniso_label
_atom_site_aniso_U_11
_atom_site_aniso_U_22
_atom_site_aniso_U_33
_atom_site_aniso_U_23
_atom_site_aniso_U_13
_atom_site_aniso_U_12
C1 0.0454(18) 0.064(2) 0.0366(17) 0.0002(15) -0.0122(14) -0.0012(15)
C2 0.0410(16) 0.0553(19) 0.0406(17) 0.0028(15) -0.0146(14) 0.0036(14)
C3 0.0419(17) 0.0538(18) 0.0531(19) 0.0014(15) -0.0048(15) 0.0060(14)
C4 0.0349(15) 0.0538(18) 0.0445(18) 0.0030(15) 0.0057(14) 0.0059(13)
C5 0.0397(16) 0.0500(18) 0.0502(19) 0.0037(15) 0.0058(14) 0.0087(14)
C6 0.0424(17) 0.060(2) 0.060(2) 0.0096(16) -0.0021(15) -0.0020(15)
C7 0.0444(18) 0.0509(18) 0.068(2) 0.0051(17) -0.0079(16) -0.0093(15)
C8 0.0492(19) 0.0488(18) 0.063(2) -0.0014(17) -0.0050(17) -0.0078(15)
C9 0.0522(19) 0.061(2) 0.065(2) -0.0051(17) -0.0179(17) -0.0019(15)
C10 0.070(2) 0.064(2) 0.0422(19) -0.0072(16) -0.0152(17) 0.0164(18)
C11 0.057(2) 0.067(2) 0.0312(17) 0.0071(15) -0.0039(15) 0.0172(17)
C12 0.0505(18) 0.068(2) 0.0331(16) -0.0002(16) -0.0043(14) 0.0074(16)
C13 0.0487(18) 0.058(2) 0.0384(16) 0.0037(15) -0.0107(15) 0.0098(15)
C14 0.0483(17) 0.0530(18) 0.0382(18) 0.0092(14) 0.0031(14) 0.0094(14)
C15 0.0460(17) 0.0501(18) 0.053(2) -0.0014(16) 0.0092(15) 0.0094(14)
C16 0.0576(19) 0.055(2) 0.0363(18) -0.0027(15) 0.0053(15) 0.0190(16)
C17 0.0572(19) 0.0537(19) 0.0422(18) 0.0090(15) 0.0071(15) 0.0095(16)
C18 0.065(2) 0.0477(18) 0.060(2) 0.0069(16) -0.0034(18) -0.0087(16)
C19 0.059(2) 0.0405(17) 0.067(2) 0.0075(17) -0.0075(18) -0.0068(15)
C20 0.0560(19) 0.0407(18) 0.075(3) 0.0091(18) -0.0008(19) -0.0032(15)
C21 0.059(2) 0.0461(18) 0.066(2) 0.0025(17) -0.0042(18) -0.0041(16)
C22 0.058(2) 0.067(2) 0.053(2) 0.0219(17) 0.0078(16) 0.0016(16)
C23 0.057(2) 0.0493(18) 0.055(2) 0.0128(16) 0.0056(17) -0.0063(15)
C24 0.068(2) 0.0470(18) 0.063(2) 0.0022(17) 0.002(2) -0.0083(15)
C25 0.067(2) 0.0531(19) 0.057(2) -0.0070(17) -0.0141(19) -0.0103(16)
C26 0.056(2) 0.0441(17) 0.054(2) 0.0033(15) -0.0012(17) -0.0048(14)
C27 0.0537(19) 0.0478(19) 0.055(2) 0.0121(15) 0.0025(17) -0.0017(14)
C28 0.069(2) 0.0462(18) 0.064(2) -0.0054(17) -0.0011(18) -0.0011(16)
C29 0.081(2) 0.061(2) 0.0383(18) -0.0007(16) 0.0022(16) 0.0214(17)
C30 0.074(3) 0.066(2) 0.0306(17) 0.0057(15) -0.0014(16) 0.0126(19)
C31 0.073(2) 0.064(2) 0.0382(18) 0.0115(16) -0.0058(16) 0.0098(18)
C32 0.081(2) 0.054(2) 0.0493(19) 0.0101(16) -0.0082(19) 0.0167(19)
C33 0.067(2) 0.067(2) 0.060(2) -0.0032(19) -0.0070(18) 0.0194(19)
C34 0.071(2) 0.062(2) 0.0406(19) 0.0033(16) 0.0001(16) 0.0133(18)
C35 0.082(2) 0.061(2) 0.065(3) 0.0082(19) -0.007(2) 0.0106(18)
C36 0.090(3) 0.046(2) 0.096(3) 0.003(2) -0.006(2) 0.0187(19)
C37 0.074(2) 0.066(2) 0.063(2) 0.0046(19) 0.010(2) 0.0258(19)
C38 0.092(3) 0.067(2) 0.048(2) -0.0110(19) 0.004(2) 0.029(2)
C39 0.082(3) 0.086(3) 0.049(2) 0.009(2) 0.019(2) 0.041(2)
C40 0.051(2) 0.122(4) 0.096(3) 0.043(3) 0.012(2) 0.024(2)
C41 0.104(3) 0.100(3) 0.0373(19) 0.0062(19) 0.0151(19) 0.052(2)
C42 0.056(2) 0.099(3) 0.075(3) 0.032(2) 0.011(2) 0.026(2)
C43 0.067(2) 0.090(3) 0.084(3) 0.001(2) 0.008(2) 0.005(2)
C44 0.087(3) 0.118(3) 0.077(3) -0.021(2) -0.027(2) -0.003(2)
C45 0.095(3) 0.081(3) 0.069(3) -0.006(2) 0.005(2) -0.002(2)
C46 0.096(3) 0.087(3) 0.136(4) -0.020(3) -0.010(3) 0.033(2)
C47 0.093(3) 0.155(4) 0.084(3) 0.062(3) -0.018(2) 0.001(3)
C48 0.099(4) 0.197(6) 0.211(7) 0.147(6) 0.007(4) -0.013(4)
N1 0.0592(18) 0.0684(18) 0.068(2) -0.0020(16) -0.0091(16) -0.0087(14)
N2 0.0696(18) 0.0688(19) 0.0629(18) 0.0025(16) -0.0047(15) 0.0136(16)
N3 0.064(2) 0.135(3) 0.096(3) 0.061(2) -0.0056(18) 0.006(2)
O1 0.0750(15) 0.0847(17) 0.0468(13) 0.0075(12) 0.0092(12) 0.0297(13)
O2 0.0602(13) 0.0762(15) 0.0383(12) 0.0047(11) 0.0073(10) 0.0000(12)
O3 0.0746(15) 0.0546(13) 0.0445(13) -0.0060(11) 0.0013(11) 0.0005(11)
O4 0.0829(15) 0.0584(13) 0.0440(13) -0.0045(11) -0.0099(12) 0.0189(11)
O5 0.0971(17) 0.0534(14) 0.0682(16) 0.0072(12) -0.0172(14) 0.0195(12)
O6 0.0744(14) 0.0535(13) 0.0721(16) 0.0101(12) 0.0052(13) 0.0135(11)

loop_
_atom_type_symbol
_atom_type_description
_atom_type_scat_dispersion_real
_atom_type_scat_dispersion_imag
_atom_type_scat_source
C C 0.0033 0.0016 'International Tables Vol C Tables 4.2.6.8 and 6.1.1.4'
N N 0.0061 0.0033 'International Tables Vol C Tables 4.2.6.8 and 6.1.1.4'
O O 0.0106 0.0060 'International Tables Vol C Tables 4.2.6.8 and 6.1.1.4'
H H 0.0000 0.0000 'International Tables Vol C Tables 4.2.6.8 and 6.1.1.4'

loop_
_geom_angle_atom_site_label_1
_geom_angle_atom_site_label_2
_geom_angle_atom_site_label_3
_geom_angle
C2 C1 C10 118.3(3)
C2 C1 C9 124.4(3)
C10 C1 C9 117.3(3)
C1 C2 C13 118.7(3)
C1 C2 C3 123.6(3)
C13 C2 C3 117.6(3)
C4 C3 C2 112.3(2)
C5 C4 C14 118.5(3)
C5 C4 C3 124.6(3)
C14 C4 C3 116.8(3)
C4 C5 C17 119.0(3)
C4 C5 C6 124.0(3)
C17 C5 C6 116.9(3)
C5 C6 C7 112.0(2)
C8 C7 C18 118.3(3)
C8 C7 C6 124.4(3)
C18 C7 C6 117.2(3)
C7 C8 C21 119.2(3)
C7 C8 C9 124.2(3)
C21 C8 C9 116.6(3)
C1 C9 C8 111.4(2)
C11 C10 C1 122.4(3)
C10 C11 O1 126.2(3)
C10 C11 C12 119.2(3)
O1 C11 C12 114.5(3)
O2 C12 C13 125.2(3)
O2 C12 C11 115.7(3)
C13 C12 C11 119.0(3)
C12 C13 C2 122.1(3)
C15 C14 C4 121.9(3)
C14 C15 O3 125.6(3)
C14 C15 C16 119.2(3)
O3 C15 C16 115.2(3)
C17 C16 O4 125.5(3)
C17 C16 C15 119.0(3)
O4 C16 C15 115.3(3)
C16 C17 C5 122.1(3)
C19 C18 C7 122.5(3)
C18 C19 C20 119.1(3)
C18 C19 O5 126.3(3)
C20 C19 O5 114.6(3)
C21 C20 O6 124.4(3)
C21 C20 C19 119.1(3)
O6 C20 C19 116.5(3)
C20 C21 C8 121.6(3)
O2 C22 C23 113.8(2)
C27 C23 C24 117.0(3)
C27 C23 C22 120.9(3)
C24 C23 C22 122.1(3)
N1 C24 C23 121.9(3)
N1 C24 C43 116.8(3)
C23 C24 C43 121.3(3)
C26 C25 N1 121.5(3)
C26 C25 C44 123.5(3)
N1 C25 C44 115.0(3)
C25 C26 C27 118.6(3)
C25 C26 C28 121.4(3)
C27 C26 C28 120.0(3)
C23 C27 C26 120.9(3)
O3 C28 C26 114.3(2)
O4 C29 C30 112.5(2)
C34 C30 C31 118.1(3)
C34 C30 C29 122.4(3)
C31 C30 C29 119.5(3)
C32 C31 C30 121.2(3)
C31 C32 C33 116.7(3)
C31 C32 C35 119.4(3)
C33 C32 C35 123.8(3)
N2 C33 C32 122.5(3)
N2 C33 C46 116.0(3)
C32 C33 C46 121.4(3)
N2 C34 C30 121.4(3)
N2 C34 C45 116.3(3)
C30 C34 C45 122.3(3)
O5 C35 C32 114.1(3)
O6 C36 C37 113.7(3)
C38 C37 C42 116.9(4)
C38 C37 C36 121.8(4)
C42 C37 C36 121.3(3)
C37 C38 C39 120.8(4)
C40 C39 C38 118.4(3)
C40 C39 C41 123.1(4)
C38 C39 C41 118.4(4)
N3 C40 C39 121.2(4)
N3 C40 C48 116.6(4)
C39 C40 C48 122.2(4)
O1 C41 C39 114.1(3)
N3 C42 C37 122.9(3)
N3 C42 C47 115.5(4)
C37 C42 C47 121.6(4)
C24 N1 C25 119.9(3)
C33 N2 C34 120.0(3)
C42 N3 C40 119.6(4)
C11 O1 C41 117.2(3)
C12 O2 C22 118.0(2)
C15 O3 C28 119.1(2)
C16 O4 C29 117.8(2)
C19 O5 C35 118.0(2)
C20 O6 C36 118.0(3)

loop_
_geom_bond_atom_site_label_1
_geom_bond_atom_site_label_2
_geom_bond_distance
C1 C2 1.394(4)
C1 C10 1.412(4)
C1 C9 1.533(4)
C2 C13 1.395(4)
C2 C3 1.512(4)
C3 C4 1.520(4)
C4 C5 1.372(4)
C4 C14 1.416(4)
C5 C17 1.410(4)
C5 C6 1.521(4)
C6 C7 1.520(4)
C7 C8 1.380(4)
C7 C18 1.393(4)
C8 C21 1.400(4)
C8 C9 1.534(4)
C10 C11 1.362(4)
C11 O1 1.392(4)
C11 C12 1.398(4)
C12 O2 1.379(4)
C12 C13 1.386(4)
C14 C15 1.364(4)
C15 O3 1.379(3)
C15 C16 1.406(4)
C16 C17 1.362(4)
C16 O4 1.386(4)
C18 C19 1.373(4)
C19 C20 1.385(5)
C19 O5 1.391(4)
C20 C21 1.378(4)
C20 O6 1.390(3)
C22 O2 1.441(4)
C22 C23 1.478(4)
C23 C27 1.390(4)
C23 C24 1.400(4)
C24 N1 1.328(4)
C24 C43 1.502(5)
C25 C26 1.357(4)
C25 N1 1.370(4)
C25 C44 1.511(5)
C26 C27 1.388(4)
C26 C28 1.532(4)
C28 O3 1.414(3)
C29 O4 1.443(3)
C29 C30 1.511(4)
C30 C34 1.381(4)
C30 C31 1.388(4)
C31 C32 1.385(4)
C32 C33 1.409(5)
C32 C35 1.497(5)
C33 N2 1.320(4)
C33 C46 1.520(5)
C34 N2 1.358(4)
C34 C45 1.496(5)
C35 O5 1.444(4)
C36 O6 1.414(4)
C36 C37 1.486(5)
C37 C38 1.367(5)
C37 C42 1.402(5)
C38 C39 1.407(5)
C39 C40 1.376(5)
C39 C41 1.517(5)
C40 N3 1.350(5)
C40 C48 1.497(6)
C41 O1 1.435(4)
C42 N3 1.332(5)
C42 C47 1.495(5)
